data_4321233
loop_
_publ_author_name
'Sian C. Davies'
'David L. Hughes'
'Zofia Janas'
'Lucjan B. Jerzykiewicz'
'Raymond L. Richards'
'J. Roger Sanders'
'James E. Silverston'
'Piotr Sobota'

_publ_section_title
;
 Vanadium Complexes of the N(CH2CH2S)33- and O(CH2CH2S)22- Ligands with
 Coligands Relevant to Nitrogen Fixation Processes
;
_journal_name_full 'Inorganic Chemistry'
_journal_page_first 3485
_journal_page_last 3498
_journal_paper_doi 10.1021/ic9909476
_journal_volume 39
_journal_year 2000
_chemical_formula_structural '[V {O(CH2CH2S)2} (NSiMe3) (dipp)]'
_chemical_formula_sum 'C19 H34 N O2 S2 Si V'
_chemical_formula_weight 451.62
_chemical_name_common 'Compound 16'
_chemical_name_systematic
;
 ?
;
_space_group_IT_number 2
_symmetry_cell_setting triclinic
_symmetry_space_group_name_Hall '-P 1'
_symmetry_space_group_name_H-M 'P -1'
_atom_sites_solution_hydrogens geom
_atom_sites_solution_primary direct
_atom_sites_solution_secondary difmap
_audit_creation_method SHELXL-97
_cell_angle_alpha 91.06(3)
_cell_angle_beta 102.12(3)
_cell_angle_gamma 118.16(3)
_cell_formula_units_Z 2
_cell_length_a 9.646(2)
_cell_length_b 10.103(2)
_cell_length_c 15.001(3)
_cell_measurement_reflns_used 30
_cell_measurement_temperature 302(2)
_cell_measurement_theta_max 15
_cell_measurement_theta_min 7.5
_cell_volume 1248.4(6)
_computing_cell_refinement 'Kuma KM4 software 1996'
_computing_data_collection 'Kuma KM4 software 1996'
_computing_data_reduction 'Kuma KM4 software 1996'
_computing_molecular_graphics 'ORTEPII, 1976'
_computing_structure_refinement 'SHELXL-97 (Sheldrick, 1997)'
_computing_structure_solution 'SHELXS-97 (Sheldrick, 1990)'
_diffrn_ambient_temperature 302(2)
_diffrn_measured_fraction_theta_full 0.576
_diffrn_measured_fraction_theta_max 0.576
_diffrn_measurement_device 'Kuma KM4 automatic diffractometer'
_diffrn_measurement_method 'profile data from omega/2theta scans'
_diffrn_radiation_monochromator graphite
_diffrn_radiation_source 'fine-focus sealed tube'
_diffrn_radiation_type MoK\a
_diffrn_radiation_wavelength 0.71073
_diffrn_reflns_av_R_equivalents 0.0211
_diffrn_reflns_av_sigmaI/netI 0.0231
_diffrn_reflns_limit_h_max 0
_diffrn_reflns_limit_h_min -9
_diffrn_reflns_limit_k_max 10
_diffrn_reflns_limit_k_min -10
_diffrn_reflns_limit_l_max 17
_diffrn_reflns_limit_l_min -17
_diffrn_reflns_number 2746
_diffrn_reflns_theta_full 25.03
_diffrn_reflns_theta_max 25.03
_diffrn_reflns_theta_min 2.31
_diffrn_standards_decay_% 21.3
_diffrn_standards_interval_count 100
_diffrn_standards_number 3
_exptl_absorpt_coefficient_mu 0.625
_exptl_absorpt_correction_type none
_exptl_crystal_colour prism
_exptl_crystal_density_diffrn 1.201
_exptl_crystal_density_meas ?
_exptl_crystal_density_method 'not measured'
_exptl_crystal_description orange
_exptl_crystal_F_000 480
_exptl_crystal_size_max 0.9
_exptl_crystal_size_mid 0.5
_exptl_crystal_size_min 0.3
_refine_diff_density_max 0.617
_refine_diff_density_min -0.592
_refine_diff_density_rms 0.076
_refine_ls_extinction_method none
_refine_ls_goodness_of_fit_all 1.120
_refine_ls_hydrogen_treatment mixed
_refine_ls_matrix_type full
_refine_ls_number_parameters 242
_refine_ls_number_reflns 2541
_refine_ls_number_restraints 0
_refine_ls_restrained_S_all 1.120
_refine_ls_R_factor_all 0.0601
_refine_ls_R_factor_obs 0.0516
_refine_ls_shift/su_max 0.048
_refine_ls_shift/su_mean 0.002
_refine_ls_structure_factor_coef Fsqd
_refine_ls_weighting_details 'w=1/[\s^2^(Fo^2^)+(0.1153P)^2^+1.1750P] where P=(Fo^2^+2Fc^2^)/3'
_refine_ls_weighting_scheme calc
_refine_ls_wR_factor_all 0.1719
_refine_ls_wR_factor_obs 0.1653
_reflns_number_gt 2236
_reflns_number_total 2541
_reflns_threshold_expression >2sigma(I)
_cod_data_source_file ic9909476_13.cif
_cod_data_source_block C19H34NO2SiS2V
_cod_depositor_comments
;
The following automatic conversions were performed:

'_exptl_crystal_density_meas' value 'none' was changed to '?' - the
value is perceived as not measured.

Automatic conversion script
Id: cif_fix_values 3008 2015-01-20 13:52:24Z robertas 

The following automatic conversions were performed:

'_refine_ls_weighting_scheme' value 'calc
w=1/[\s^2^(Fo^2^)+(0.1153P)^2^+1.1750P] where P=(Fo^2^+2Fc^2^)/3' was
changed to 'calc'. New tag '_refine_ls_weighting_details' was
created. The value of the new tag was set to
'w=1/[\s^2^(Fo^2^)+(0.1153P)^2^+1.1750P] where P=(Fo^2^+2Fc^2^)/3'.

Automatic conversion script
Id: cif_fix_values 3143 2015-03-26 13:38:13Z robertas 
;
_cod_original_cell_volume 1248.4(4)
_cod_original_formula_sum 'C19 H34 N O2 Si S2 V'
_cod_database_code 4321233

loop_
_symmetry_equiv_pos_as_xyz
'x, y, z'
'-x, -y, -z'

loop_
_atom_site_label
_atom_site_type_symbol
_atom_site_fract_x
_atom_site_fract_y
_atom_site_fract_z
_atom_site_U_iso_or_equiv
_atom_site_adp_type
_atom_site_occupancy
_atom_site_calc_flag
_atom_site_refinement_flags
_atom_site_disorder_assembly
_atom_site_disorder_group
V V 0.38467(11) 0.63138(10) 0.64515(6) 0.0477(4) Uani 1 d . . .
S1 S 0.3591(2) 0.39873(19) 0.62261(12) 0.0635(5) Uani 1 d . . .
S2 S 0.5260(2) 0.8121(2) 0.56381(13) 0.0670(5) Uani 1 d . . .
SI Si 0.7053(2) 0.7383(2) 0.82761(14) 0.0859(6) Uani 1 d . . .
O1 O 0.2020(5) 0.5440(5) 0.5115(3) 0.0671(11) Uani 1 d . . .
O2 O 0.2295(4) 0.6489(4) 0.6856(2) 0.0496(9) Uani 1 d . . .
N N 0.5358(6) 0.6875(5) 0.7364(3) 0.0591(12) Uani 1 d . . .
C1 C 0.1946(10) 0.4200(9) 0.4582(5) 0.090(2) Uani 1 d . . .
C2 C 0.1932(10) 0.3088(8) 0.5203(5) 0.087(2) Uani 1 d . . .
C3 C 0.2125(12) 0.6660(11) 0.4608(6) 0.101(3) Uani 1 d . . .
C4 C 0.3790(11) 0.7625(10) 0.4525(5) 0.093(2) Uani 1 d . . .
C5 C 0.7197(14) 0.5694(12) 0.8484(8) 0.145(4) Uani 1 d . . .
C6 C 0.6755(18) 0.8228(18) 0.9254(7) 0.208(8) Uani 1 d . . .
C7 C 0.8809(15) 0.8795(18) 0.7902(12) 0.231(9) Uani 1 d . . .
C11 C 0.2299(7) 0.6939(6) 0.7726(3) 0.0491(13) Uani 1 d . . .
C12 C 0.1670(7) 0.5823(7) 0.8295(4) 0.0585(15) Uani 1 d . . .
C13 C 0.1685(9) 0.6331(9) 0.9163(4) 0.0725(18) Uani 1 d . . .
C14 C 0.2285(10) 0.7818(10) 0.9458(5) 0.083(2) Uani 1 d . . .
C15 C 0.2899(9) 0.8884(9) 0.8897(5) 0.0753(18) Uani 1 d . . .
C16 C 0.2922(7) 0.8487(6) 0.8009(4) 0.0551(14) Uani 1 d . . .
C120 C 0.1002(9) 0.4169(7) 0.7967(5) 0.0736(18) Uani 1 d . . .
C121 C -0.0768(10) 0.3216(9) 0.7986(6) 0.101(3) Uani 1 d . . .
C122 C 0.2068(12) 0.3566(10) 0.8495(7) 0.115(3) Uani 1 d . . .
C160 C 0.3584(8) 0.9651(7) 0.7382(4) 0.0630(16) Uani 1 d . . .
C161 C 0.2264(10) 0.9659(9) 0.6667(6) 0.103(3) Uani 1 d . . .
C162 C 0.4750(11) 1.1245(9) 0.7891(6) 0.105(3) Uani 1 d . . .
H1A H 0.2880 0.4558 0.4322 0.108 Uiso 1 calc R . .
H1B H 0.0971 0.3742 0.4082 0.108 Uiso 1 calc R . .
H2A H 0.2028 0.2302 0.4884 0.104 Uiso 1 calc R . .
H2B H 0.0909 0.2616 0.5378 0.104 Uiso 1 calc R . .
H3A H 0.1784 0.7264 0.4918 0.121 Uiso 1 calc R . .
H3B H 0.1398 0.6249 0.3999 0.121 Uiso 1 calc R . .
H4A H 0.3879 0.8544 0.4292 0.111 Uiso 1 calc R . .
H4B H 0.4034 0.7096 0.4089 0.111 Uiso 1 calc R . .
H5A H 0.8136 0.5945 0.8973 0.174 Uiso 1 calc R . .
H5B H 0.7290 0.5273 0.7935 0.174 Uiso 1 calc R . .
H5C H 0.6241 0.4966 0.8653 0.174 Uiso 1 calc R . .
H6A H 0.7637 0.8473 0.9781 0.250 Uiso 1 calc R . .
H6B H 0.5751 0.7522 0.9387 0.250 Uiso 1 calc R . .
H6C H 0.6721 0.9135 0.9107 0.250 Uiso 1 calc R . .
H7A H 0.9058 0.8303 0.7456 0.277 Uiso 1 calc R . .
H7B H 0.9726 0.9287 0.8423 0.277 Uiso 1 calc R . .
H7C H 0.8559 0.9535 0.7631 0.277 Uiso 1 calc R . .
H13 H 0.1269 0.5625 0.9558 0.087 Uiso 1 calc R . .
H14 H 0.2277 0.8113 1.0047 0.100 Uiso 1 calc R . .
H15 H 0.3311 0.9900 0.9113 0.090 Uiso 1 calc R . .
H120 H 0.1047 0.4094 0.7322 0.088 Uiso 1 calc R . .
H12A H -0.0850 0.3173 0.8612 0.121 Uiso 1 calc R . .
H12B H -0.1189 0.2209 0.7683 0.121 Uiso 1 calc R . .
H12C H -0.1384 0.3664 0.7673 0.121 Uiso 1 calc R . .
H12D H 0.1807 0.2617 0.8171 0.139 Uiso 1 calc R . .
H12E H 0.1881 0.3419 0.9098 0.139 Uiso 1 calc R . .
H12F H 0.3189 0.4282 0.8548 0.139 Uiso 1 calc R . .
H160 H 0.4202 0.9356 0.7061 0.076 Uiso 1 calc R . .
H16A H 0.2728 1.0373 0.6259 0.123 Uiso 1 calc R . .
H16B H 0.1628 0.9943 0.6957 0.123 Uiso 1 calc R . .
H16C H 0.1583 0.8666 0.6323 0.123 Uiso 1 calc R . .
H16D H 0.5635 1.1239 0.8322 0.127 Uiso 1 calc R . .
H16E H 0.4185 1.1577 0.8215 0.127 Uiso 1 calc R . .
H16F H 0.5161 1.1924 0.7456 0.127 Uiso 1 calc R . .

loop_
_atom_site_aniso_label
_atom_site_aniso_U_11
_atom_site_aniso_U_22
_atom_site_aniso_U_33
_atom_site_aniso_U_23
_atom_site_aniso_U_13
_atom_site_aniso_U_12
V 0.0562(6) 0.0512(6) 0.0483(6) 0.0085(4) 0.0190(4) 0.0336(5)
S1 0.0772(12) 0.0515(10) 0.0769(11) 0.0039(8) 0.0203(9) 0.0430(9)
S2 0.0786(13) 0.0634(11) 0.0767(11) 0.0269(9) 0.0457(10) 0.0374(10)
SI 0.0808(13) 0.0813(13) 0.0933(13) -0.0106(10) -0.0046(10) 0.0490(11)
O1 0.075(3) 0.088(3) 0.052(2) 0.006(2) 0.016(2) 0.051(3)
O2 0.057(2) 0.056(2) 0.047(2) 0.0108(16) 0.0198(16) 0.0332(19)
N 0.065(3) 0.060(3) 0.064(3) 0.008(2) 0.021(2) 0.037(3)
C1 0.083(5) 0.100(6) 0.072(4) -0.019(4) 0.007(4) 0.039(5)
C2 0.087(5) 0.067(4) 0.099(5) -0.006(4) 0.024(4) 0.033(4)
C3 0.124(7) 0.135(8) 0.071(5) 0.023(5) 0.017(5) 0.087(7)
C4 0.139(8) 0.108(6) 0.074(5) 0.042(4) 0.053(5) 0.082(6)
C5 0.152(9) 0.113(8) 0.169(10) 0.002(7) -0.030(8) 0.092(8)
C6 0.251(15) 0.320(19) 0.113(8) -0.099(10) -0.060(9) 0.233(16)
C7 0.090(8) 0.206(16) 0.255(18) 0.094(14) -0.016(10) -0.018(9)
C11 0.052(3) 0.061(4) 0.048(3) 0.011(3) 0.020(2) 0.035(3)
C12 0.066(4) 0.068(4) 0.057(4) 0.021(3) 0.028(3) 0.040(3)
C13 0.087(5) 0.091(5) 0.055(4) 0.026(3) 0.037(3) 0.047(4)
C14 0.106(6) 0.108(6) 0.054(4) 0.007(4) 0.029(4) 0.062(5)
C15 0.084(5) 0.081(5) 0.068(4) -0.001(3) 0.028(4) 0.042(4)
C16 0.060(4) 0.060(4) 0.052(3) 0.000(3) 0.018(3) 0.033(3)
C120 0.095(5) 0.071(4) 0.079(4) 0.033(3) 0.046(4) 0.048(4)
C121 0.092(6) 0.081(5) 0.124(7) 0.016(5) 0.047(5) 0.029(5)
C122 0.128(8) 0.093(6) 0.151(8) 0.034(6) 0.033(6) 0.073(6)
C160 0.078(4) 0.052(4) 0.069(4) 0.008(3) 0.027(3) 0.035(3)
C161 0.100(6) 0.071(5) 0.112(6) 0.033(4) 0.007(5) 0.030(5)
C162 0.106(6) 0.073(5) 0.109(6) 0.006(4) 0.018(5) 0.024(5)

loop_
_atom_type_symbol
_atom_type_description
_atom_type_scat_dispersion_real
_atom_type_scat_dispersion_imag
_atom_type_scat_source
C C 0.0033 0.0016 'International Tables Vol C Tables 4.2.6.8 and 6.1.1.4'
H H 0.0000 0.0000 'International Tables Vol C Tables 4.2.6.8 and 6.1.1.4'
N N 0.0061 0.0033 'International Tables Vol C Tables 4.2.6.8 and 6.1.1.4'
O O 0.0106 0.0060 'International Tables Vol C Tables 4.2.6.8 and 6.1.1.4'
S S 0.1246 0.1234 'International Tables Vol C Tables 4.2.6.8 and 6.1.1.4'
Si Si 0.0817 0.0704 'International Tables Vol C Tables 4.2.6.8 and 6.1.1.4'
V V 0.3005 0.5294 'International Tables Vol C Tables 4.2.6.8 and 6.1.1.4'

loop_
_geom_angle_atom_site_label_1
_geom_angle_atom_site_label_2
_geom_angle_atom_site_label_3
_geom_angle
_geom_angle_site_symmetry_1
_geom_angle_site_symmetry_3
_geom_angle_publ_flag
N V O2 104.48(19) . . ?
N V O1 171.11(19) . . ?
O2 V O1 84.28(16) . . ?
N V S1 93.63(17) . . ?
O2 V S1 118.39(14) . . ?
O1 V S1 80.66(13) . . ?
N V S2 94.97(19) . . ?
O2 V S2 117.00(13) . . ?
O1 V S2 82.08(14) . . ?
S1 V S2 119.34(8) . . ?
C2 S1 V 102.8(3) . . ?
C4 S2 V 102.5(3) . . ?
N SI C5 107.6(4) . . ?
N SI C6 107.0(4) . . ?
C5 SI C6 113.5(7) . . ?
N SI C7 106.2(5) . . ?
C5 SI C7 111.7(8) . . ?
C6 SI C7 110.4(9) . . ?
C3 O1 C1 113.9(6) . . ?
C3 O1 V 110.7(5) . . ?
C1 O1 V 115.7(4) . . ?
C11 O2 V 129.8(3) . . ?
V N SI 174.1(3) . . ?
O1 C1 C2 107.5(6) . . ?
C1 C2 S1 110.9(5) . . ?
O1 C3 C4 111.0(6) . . ?
C3 C4 S2 111.2(5) . . ?
O2 C11 C16 118.8(5) . . ?
O2 C11 C12 118.4(5) . . ?
C16 C11 C12 122.8(5) . . ?
C13 C12 C11 116.2(6) . . ?
C13 C12 C120 122.4(6) . . ?
C11 C12 C120 121.4(5) . . ?
C14 C13 C12 122.4(6) . . ?
C13 C14 C15 120.5(6) . . ?
C14 C15 C16 121.5(7) . . ?
C15 C16 C11 116.6(6) . . ?
C15 C16 C160 122.0(6) . . ?
C11 C16 C160 121.4(5) . . ?
C12 C120 C121 112.4(6) . . ?
C12 C120 C122 111.0(7) . . ?
C121 C120 C122 112.3(6) . . ?
C161 C160 C16 111.7(6) . . ?
C161 C160 C162 110.2(6) . . ?
C16 C160 C162 113.6(6) . . ?

loop_
_geom_bond_atom_site_label_1
_geom_bond_atom_site_label_2
_geom_bond_distance
_geom_bond_site_symmetry_2
_geom_bond_publ_flag
V N 1.635(5) . ?
V O2 1.808(3) . ?
V O1 2.210(4) . ?
V S1 2.256(2) . ?
V S2 2.261(2) . ?
S1 C2 1.813(8) . ?
S2 C4 1.831(8) . ?
SI N 1.747(5) . ?
SI C5 1.803(9) . ?
SI C6 1.823(10) . ?
SI C7 1.835(12) . ?
O1 C3 1.435(9) . ?
O1 C1 1.438(8) . ?
O2 C11 1.373(6) . ?
C1 C2 1.470(11) . ?
C3 C4 1.468(12) . ?
C11 C16 1.403(8) . ?
C11 C12 1.406(8) . ?
C12 C13 1.385(9) . ?
C12 C120 1.507(9) . ?
C13 C14 1.355(10) . ?
C14 C15 1.364(10) . ?
C15 C16 1.392(8) . ?
C16 C160 1.503(8) . ?
C120 C121 1.521(11) . ?
C120 C122 1.524(10) . ?
C160 C161 1.487(10) . ?
C160 C162 1.525(10) . ?
